data_4130835
loop_
_publ_author_name
'Kuwabara, Takuya'
'Nakada, Marisa'
'Hamada, Jumpei'
'Guo, Jing Dong'
'Nagase, Shigeru'
'Saito, Masaichi'

_publ_section_title
;
 (\h(4)-Butadiene)Sn(0) Complexes: A New Approach for Zero-Valent p-Block
 Elements Utilizing a Butadiene as a 4\p-Electron Donor.
;
_journal_issue 35
_journal_name_full 'Journal of the American Chemical Society'
_journal_page_first 11378
_journal_page_last 11382
_journal_paper_doi 10.1021/jacs.6b07304
_journal_volume 138
_journal_year 2016
_chemical_formula_moiety 'C33 H45 Cl Hf Si2 Sn, C7 H8'
_chemical_formula_sum 'C40 H53 Cl Hf Si2 Sn'
_chemical_formula_weight 922.65
_space_group_crystal_system orthorhombic
_space_group_IT_number 62
_space_group_name_Hall '-P 2ac 2n'
_space_group_name_H-M_alt 'P n m a'
_atom_sites_solution_hydrogens geom
_atom_sites_solution_primary direct
_atom_sites_solution_secondary difmap
_audit_creation_method SHELXL-2013
_cell_angle_alpha 90
_cell_angle_beta 90
_cell_angle_gamma 90
_cell_formula_units_Z 4
_cell_length_a 31.894(2)
_cell_length_b 15.3940(10)
_cell_length_c 7.9405(5)
_cell_measurement_reflns_used 4677
_cell_measurement_temperature 100(2)
_cell_measurement_theta_max 26.78
_cell_measurement_theta_min 2.55
_cell_volume 3898.6(4)
_computing_cell_refinement 'Bruker SMART'
_computing_data_collection 'Bruker SMART'
_computing_data_reduction 'Bruker SMART'
_computing_molecular_graphics 'Bruker SHELXTL'
_computing_publication_material 'Bruker SHELXTL'
_computing_structure_refinement 'SHELXL-2013 (Sheldrick, 2013)'
_computing_structure_solution 'SHELXS-97 (Sheldrick, 1990)'
_diffrn_ambient_temperature 100(2)
_diffrn_measured_fraction_theta_full 1.000
_diffrn_measured_fraction_theta_max 0.999
_diffrn_measurement_device_type 'CCD area detector'
_diffrn_measurement_method 'phi and omega scans'
_diffrn_radiation_monochromator graphite
_diffrn_radiation_source 'fine-focus sealed tube'
_diffrn_radiation_type MoK\a
_diffrn_radiation_wavelength 0.71073
_diffrn_reflns_av_R_equivalents 0.0644
_diffrn_reflns_av_unetI/netI 0.0463
_diffrn_reflns_Laue_measured_fraction_full 1.000
_diffrn_reflns_Laue_measured_fraction_max 0.999
_diffrn_reflns_limit_h_max 25
_diffrn_reflns_limit_h_min -41
_diffrn_reflns_limit_k_max 20
_diffrn_reflns_limit_k_min -19
_diffrn_reflns_limit_l_max 10
_diffrn_reflns_limit_l_min -9
_diffrn_reflns_number 27224
_diffrn_reflns_point_group_measured_fraction_full 1.000
_diffrn_reflns_point_group_measured_fraction_max 0.999
_diffrn_reflns_theta_full 25.242
_diffrn_reflns_theta_max 27.894
_diffrn_reflns_theta_min 1.839
_exptl_absorpt_coefficient_mu 3.474
_exptl_absorpt_correction_T_max 0.901
_exptl_absorpt_correction_T_min 0.846
_exptl_absorpt_correction_type empirical
_exptl_absorpt_process_details 'SADABS; Sheldrick 1996'
_exptl_crystal_colour orange
_exptl_crystal_density_diffrn 1.572
_exptl_crystal_description block
_exptl_crystal_F_000 1840
_exptl_crystal_size_max 0.08
_exptl_crystal_size_mid 0.04
_exptl_crystal_size_min 0.03
_refine_diff_density_max 1.625
_refine_diff_density_min -1.152
_refine_diff_density_rms 0.154
_refine_ls_extinction_method none
_refine_ls_goodness_of_fit_ref 1.099
_refine_ls_hydrogen_treatment constr
_refine_ls_matrix_type full
_refine_ls_number_parameters 214
_refine_ls_number_reflns 4829
_refine_ls_number_restraints 0
_refine_ls_restrained_S_all 1.099
_refine_ls_R_factor_all 0.0483
_refine_ls_R_factor_gt 0.0387
_refine_ls_shift/su_max 0.002
_refine_ls_shift/su_mean 0.000
_refine_ls_structure_factor_coef Fsqd
_refine_ls_weighting_details 'w=1/[\s^2^(Fo^2^)+(0.0368P)^2^+0.3915P] where P=(Fo^2^+2Fc^2^)/3'
_refine_ls_weighting_scheme calc
_refine_ls_wR_factor_gt 0.0779
_refine_ls_wR_factor_ref 0.0811
_reflns_Friedel_coverage 0.000
_reflns_number_gt 4160
_reflns_number_total 4829
_reflns_threshold_expression 'I > 2\s(I)'
_cod_data_source_file ja6b07304_si_002.cif
_cod_data_source_block masa799
_cod_database_code 4130835
_shelx_space_group_comment
;
The symmetry employed for this shelxl refinement is uniquely defined
by the following loop, which should always be used as a source of
symmetry information in preference to the above space-group names.
They are only intended as comments.
;
_shelxl_version_number 2013-4

loop_
_space_group_symop_operation_xyz
'x, y, z'
'-x+1/2, -y, z+1/2'
'-x, y+1/2, -z'
'x+1/2, -y+1/2, -z+1/2'
'-x, -y, -z'
'x-1/2, y, -z-1/2'
'x, -y-1/2, z'
'-x-1/2, y-1/2, z-1/2'

loop_
_atom_site_label
_atom_site_type_symbol
_atom_site_fract_x
_atom_site_fract_y
_atom_site_fract_z
_atom_site_U_iso_or_equiv
_atom_site_adp_type
_atom_site_occupancy
_atom_site_site_symmetry_order
_atom_site_calc_flag
_atom_site_refinement_flags_posn
_atom_site_refinement_flags_adp
_atom_site_refinement_flags_occupancy
Sn1 Sn 0.37180(2) 0.2500 0.00114(5) 0.01461(10) Uani 1 2 d S T P
C1 C 0.39674(11) 0.1544(3) 0.2022(5) 0.0134(8) Uani 1 1 d . . .
C2 C 0.36366(11) 0.2029(2) 0.2942(5) 0.0120(8) Uani 1 1 d . . .
Si1 Si 0.39465(3) 0.03734(7) 0.13895(14) 0.0143(2) Uani 1 1 d . . .
C3 C 0.33976(12) -0.0054(3) 0.1203(6) 0.0228(9) Uani 1 1 d . . .
H1 H 0.3406 -0.0654 0.0877 0.034 Uiso 1 1 calc R U .
H2 H 0.3248 0.0274 0.0368 0.034 Uiso 1 1 calc R U .
H3 H 0.3258 -0.0001 0.2269 0.034 Uiso 1 1 calc R U .
C4 C 0.41788(13) 0.0284(3) -0.0773(5) 0.0237(9) Uani 1 1 d . . .
H4 H 0.4172 -0.0311 -0.1132 0.036 Uiso 1 1 calc R U .
H5 H 0.4464 0.0486 -0.0750 0.036 Uiso 1 1 calc R U .
H6 H 0.4019 0.0633 -0.1543 0.036 Uiso 1 1 calc R U .
C5 C 0.42367(13) -0.0394(3) 0.2872(6) 0.0199(9) Uani 1 1 d . . .
C6 C 0.47142(13) -0.0289(3) 0.2776(6) 0.0282(10) Uani 1 1 d . . .
H7 H 0.4806 -0.0379 0.1638 0.042 Uiso 1 1 calc R U .
H8 H 0.4846 -0.0708 0.3499 0.042 Uiso 1 1 calc R U .
H9 H 0.4790 0.0286 0.3133 0.042 Uiso 1 1 calc R U .
C7 C 0.41337(16) -0.1337(3) 0.2387(7) 0.0343(12) Uani 1 1 d . . .
H10 H 0.4215 -0.1438 0.1239 0.051 Uiso 1 1 calc R U .
H11 H 0.3838 -0.1435 0.2507 0.051 Uiso 1 1 calc R U .
H12 H 0.4284 -0.1727 0.3111 0.051 Uiso 1 1 calc R U .
C8 C 0.41032(15) -0.0252(3) 0.4688(6) 0.0313(11) Uani 1 1 d . . .
H13 H 0.3804 -0.0313 0.4777 0.047 Uiso 1 1 calc R U .
H14 H 0.4183 0.0321 0.5039 0.047 Uiso 1 1 calc R U .
H15 H 0.4237 -0.0674 0.5396 0.047 Uiso 1 1 calc R U .
C9 C 0.33039(11) 0.1586(2) 0.3966(5) 0.0136(8) Uani 1 1 d . . .
C10 C 0.33940(12) 0.1301(3) 0.5582(5) 0.0178(8) Uani 1 1 d . . .
H16 H 0.3658 0.1401 0.6036 0.021 Uiso 1 1 calc R U .
C11 C 0.30928(12) 0.0867(3) 0.6533(6) 0.0223(9) Uani 1 1 d . . .
H17 H 0.3157 0.0679 0.7615 0.027 Uiso 1 1 calc R U .
C12 C 0.26981(13) 0.0715(3) 0.5874(6) 0.0243(10) Uani 1 1 d . . .
H18 H 0.2498 0.0415 0.6498 0.029 Uiso 1 1 calc R U .
C13 C 0.26046(12) 0.1013(3) 0.4283(6) 0.0228(9) Uani 1 1 d . . .
H19 H 0.2337 0.0928 0.3849 0.027 Uiso 1 1 calc R U .
C14 C 0.29035(12) 0.1439(3) 0.3315(5) 0.0205(9) Uani 1 1 d . . .
H20 H 0.2837 0.1626 0.2234 0.025 Uiso 1 1 calc R U .
Hf1 Hf 0.44078(2) 0.2500 0.28731(3) 0.01221(7) Uani 1 2 d S T P
Cl1 Cl 0.44213(4) 0.2500 0.59418(19) 0.0248(3) Uani 1 2 d S T P
C15 C 0.48663(18) 0.2500 0.0299(8) 0.0267(15) Uani 1 2 d S T P
H21 H 0.4740 0.2500 -0.0757 0.032 Uiso 1 2 calc R U P
C16 C 0.49804(12) 0.1764(3) 0.1257(6) 0.0252(10) Uani 1 1 d . . .
H22 H 0.4946 0.1188 0.0930 0.030 Uiso 1 1 calc R U .
C17 C 0.51525(12) 0.2045(3) 0.2772(6) 0.0272(10) Uani 1 1 d . . .
H23 H 0.5251 0.1691 0.3635 0.033 Uiso 1 1 calc R U .
C18 C 0.1395(3) 0.2500 0.3029(12) 0.064(3) Uani 1 2 d S T P
H24 H 0.1325 0.1912 0.3315 0.096 Uiso 0.5 1 calc R U P
H25 H 0.1147 0.2804 0.2681 0.096 Uiso 0.5 1 calc R U P
H26 H 0.1514 0.2784 0.3993 0.096 Uiso 0.5 1 calc R U P
C19 C 0.1712(2) 0.2500 0.1599(10) 0.0380(18) Uani 1 2 d S T P
C20 C 0.18665(16) 0.1728(3) 0.0937(7) 0.0390(13) Uani 1 1 d . . .
H27 H 0.1770 0.1201 0.1362 0.047 Uiso 1 1 calc R U .
C21 C 0.21617(17) 0.1729(4) -0.0348(7) 0.0436(14) Uani 1 1 d . . .
H28 H 0.2263 0.1205 -0.0763 0.052 Uiso 1 1 calc R U .
C22 C 0.2306(2) 0.2500 -0.1012(10) 0.0415(19) Uani 1 2 d S T P
H29 H 0.2497 0.2500 -0.1895 0.050 Uiso 1 2 calc R U P

loop_
_atom_site_aniso_label
_atom_site_aniso_U_11
_atom_site_aniso_U_22
_atom_site_aniso_U_33
_atom_site_aniso_U_23
_atom_site_aniso_U_13
_atom_site_aniso_U_12
Sn1 0.0149(2) 0.0169(2) 0.01204(19) 0.000 -0.00173(14) 0.000
C1 0.0131(19) 0.0166(19) 0.0106(19) 0.0021(16) 0.0010(14) 0.0024(15)
C2 0.0099(18) 0.016(2) 0.0105(19) 0.0016(15) -0.0014(14) 0.0007(14)
Si1 0.0139(5) 0.0136(5) 0.0155(6) -0.0021(4) -0.0004(4) -0.0005(4)
C3 0.019(2) 0.021(2) 0.029(3) -0.0026(19) -0.0044(18) -0.0028(17)
C4 0.027(2) 0.025(2) 0.019(2) -0.0043(19) 0.0005(18) 0.0023(18)
C5 0.021(2) 0.015(2) 0.024(2) -0.0024(18) 0.0002(17) 0.0022(16)
C6 0.024(2) 0.029(2) 0.032(3) -0.005(2) -0.0081(19) 0.0061(19)
C7 0.036(3) 0.016(2) 0.050(3) -0.003(2) -0.006(2) 0.0022(19)
C8 0.037(3) 0.035(3) 0.021(3) 0.010(2) 0.0044(19) 0.015(2)
C9 0.0112(18) 0.0153(19) 0.014(2) -0.0011(16) 0.0017(14) 0.0005(15)
C10 0.014(2) 0.021(2) 0.018(2) 0.0031(17) 0.0006(16) -0.0019(16)
C11 0.021(2) 0.030(2) 0.016(2) 0.0087(19) -0.0009(16) -0.0035(18)
C12 0.022(2) 0.024(2) 0.026(3) -0.0003(19) 0.0077(18) -0.0082(18)
C13 0.013(2) 0.029(2) 0.026(2) -0.002(2) -0.0001(17) -0.0062(17)
C14 0.016(2) 0.031(2) 0.015(2) 0.0006(18) 0.0000(15) -0.0008(17)
Hf1 0.00974(12) 0.01329(12) 0.01361(12) 0.000 -0.00204(9) 0.000
Cl1 0.0231(7) 0.0333(8) 0.0179(7) 0.000 -0.0034(6) 0.000
C15 0.011(3) 0.050(4) 0.019(3) 0.000 0.005(2) 0.000
C16 0.016(2) 0.024(2) 0.036(3) -0.007(2) 0.0085(18) 0.0006(17)
C17 0.011(2) 0.037(3) 0.033(3) 0.003(2) -0.0052(18) 0.0048(18)
C18 0.053(6) 0.082(7) 0.056(7) 0.000 0.016(5) 0.000
C19 0.028(4) 0.051(5) 0.035(4) 0.000 -0.016(3) 0.000
C20 0.046(3) 0.034(3) 0.037(3) 0.000(2) -0.017(2) -0.011(2)
C21 0.048(3) 0.038(3) 0.045(4) -0.012(3) -0.019(3) 0.005(3)
C22 0.036(4) 0.050(5) 0.038(5) 0.000 -0.006(3) 0.000

loop_
_atom_type_symbol
_atom_type_description
_atom_type_scat_dispersion_real
_atom_type_scat_dispersion_imag
_atom_type_scat_source
C C 0.0033 0.0016 'International Tables Vol C Tables 4.2.6.8 and 6.1.1.4'
H H 0.0000 0.0000 'International Tables Vol C Tables 4.2.6.8 and 6.1.1.4'
O O 0.0106 0.0060 'International Tables Vol C Tables 4.2.6.8 and 6.1.1.4'
Si Si 0.0817 0.0704 'International Tables Vol C Tables 4.2.6.8 and 6.1.1.4'
Cl Cl 0.1484 0.1585 'International Tables Vol C Tables 4.2.6.8 and 6.1.1.4'
Sn Sn -0.6537 1.4246 'International Tables Vol C Tables 4.2.6.8 and 6.1.1.4'
Hf Hf -0.5830 6.1852 'International Tables Vol C Tables 4.2.6.8 and 6.1.1.4'

loop_
_geom_angle_atom_site_label_1
_geom_angle_atom_site_label_2
_geom_angle_atom_site_label_3
_geom_angle
_geom_angle_site_symmetry_1
_geom_angle_site_symmetry_3
C1 Sn1 C1 79.08(19) 7_565 .
C1 Sn1 C2 36.17(12) 7_565 7_565
C1 Sn1 C2 64.49(13) . 7_565
C1 Sn1 C2 64.49(13) 7_565 .
C1 Sn1 C2 36.18(12) . .
C2 Sn1 C2 34.41(17) 7_565 .
C1 Sn1 Hf1 42.68(10) 7_565 .
C1 Sn1 Hf1 42.68(10) . .
C2 Sn1 Hf1 52.53(8) 7_565 .
C2 Sn1 Hf1 52.53(8) . .
C2 C1 Si1 126.3(3) . .
C2 C1 Hf1 88.0(2) . .
Si1 C1 Hf1 140.3(2) . .
C2 C1 Sn1 77.0(2) . .
Si1 C1 Sn1 114.53(18) . .
Hf1 C1 Sn1 90.32(14) . .
C2 C2 C1 120.2(2) 7_565 .
C2 C2 C9 117.0(2) 7_565 .
C1 C2 C9 122.7(3) . .
C2 C2 Sn1 72.79(9) 7_565 .
C1 C2 Sn1 66.8(2) . .
C9 C2 Sn1 136.4(3) . .
C2 C2 Hf1 73.58(8) 7_565 .
C1 C2 Hf1 56.66(19) . .
C9 C2 Hf1 144.9(3) . .
Sn1 C2 Hf1 78.14(11) . .
C1 Si1 C4 107.58(19) . .
C1 Si1 C3 113.08(18) . .
C4 Si1 C3 105.7(2) . .
C1 Si1 C5 114.41(18) . .
C4 Si1 C5 109.16(19) . .
C3 Si1 C5 106.50(19) . .
Si1 C3 H1 109.5 . .
Si1 C3 H2 109.5 . .
H1 C3 H2 109.5 . .
Si1 C3 H3 109.5 . .
H1 C3 H3 109.5 . .
H2 C3 H3 109.5 . .
Si1 C4 H4 109.5 . .
Si1 C4 H5 109.5 . .
H4 C4 H5 109.5 . .
Si1 C4 H6 109.5 . .
H4 C4 H6 109.5 . .
H5 C4 H6 109.5 . .
C8 C5 C6 108.1(4) . .
C8 C5 C7 108.3(4) . .
C6 C5 C7 107.4(4) . .
C8 C5 Si1 111.1(3) . .
C6 C5 Si1 112.7(3) . .
C7 C5 Si1 109.0(3) . .
C5 C6 H7 109.5 . .
C5 C6 H8 109.5 . .
H7 C6 H8 109.5 . .
C5 C6 H9 109.5 . .
H7 C6 H9 109.5 . .
H8 C6 H9 109.5 . .
C5 C7 H10 109.5 . .
C5 C7 H11 109.5 . .
H10 C7 H11 109.5 . .
C5 C7 H12 109.5 . .
H10 C7 H12 109.5 . .
H11 C7 H12 109.5 . .
C5 C8 H13 109.5 . .
C5 C8 H14 109.5 . .
H13 C8 H14 109.5 . .
C5 C8 H15 109.5 . .
H13 C8 H15 109.5 . .
H14 C8 H15 109.5 . .
C10 C9 C14 118.8(4) . .
C10 C9 C2 119.9(3) . .
C14 C9 C2 121.3(4) . .
C9 C10 C11 120.7(4) . .
C9 C10 H16 119.7 . .
C11 C10 H16 119.7 . .
C12 C11 C10 120.2(4) . .
C12 C11 H17 119.9 . .
C10 C11 H17 119.9 . .
C13 C12 C11 119.2(4) . .
C13 C12 H18 120.4 . .
C11 C12 H18 120.4 . .
C12 C13 C14 121.1(4) . .
C12 C13 H19 119.5 . .
C14 C13 H19 119.5 . .
C13 C14 C9 120.0(4) . .
C13 C14 H20 120.0 . .
C9 C14 H20 120.0 . .
C1 Hf1 C1 86.7(2) . 7_565
C1 Hf1 Cl1 109.07(10) . .
C1 Hf1 Cl1 109.07(10) 7_565 .
C1 Hf1 C17 144.28(15) . 7_565
C1 Hf1 C17 115.07(15) 7_565 7_565
Cl1 Hf1 C17 90.88(12) . 7_565
C1 Hf1 C17 115.07(15) . .
C1 Hf1 C17 144.28(15) 7_565 .
Cl1 Hf1 C17 90.88(12) . .
C17 Hf1 C17 32.8(2) 7_565 .
C1 Hf1 C16 90.32(14) . .
C1 Hf1 C16 128.85(15) 7_565 .
Cl1 Hf1 C16 119.97(12) . .
C17 Hf1 C16 53.98(15) 7_565 .
C17 Hf1 C16 32.43(15) . .
C1 Hf1 C16 128.85(15) . 7_565
C1 Hf1 C16 90.32(14) 7_565 7_565
Cl1 Hf1 C16 119.97(12) . 7_565
C17 Hf1 C16 32.43(15) 7_565 7_565
C17 Hf1 C16 53.98(15) . 7_565
C16 Hf1 C16 53.8(2) . 7_565
C1 Hf1 C15 97.18(14) . .
C1 Hf1 C15 97.18(14) 7_565 .
Cl1 Hf1 C15 143.40(15) . .
C17 Hf1 C15 54.25(17) 7_565 .
C17 Hf1 C15 54.25(17) . .
C16 Hf1 C15 32.71(13) . .
C16 Hf1 C15 32.71(13) 7_565 .
C1 Hf1 C2 64.69(13) . 7_565
C1 Hf1 C2 35.35(13) 7_565 7_565
Cl1 Hf1 C2 89.76(9) . 7_565
C17 Hf1 C2 147.16(14) 7_565 7_565
C17 Hf1 C2 179.35(14) . 7_565
C16 Hf1 C2 146.98(14) . 7_565
C16 Hf1 C2 125.63(13) 7_565 7_565
C15 Hf1 C2 125.12(16) . 7_565
C1 Hf1 C2 35.35(13) . .
C1 Hf1 C2 64.69(13) 7_565 .
Cl1 Hf1 C2 89.76(9) . .
C17 Hf1 C2 179.35(14) 7_565 .
C17 Hf1 C2 147.16(14) . .
C16 Hf1 C2 125.63(13) . .
C16 Hf1 C2 146.98(14) 7_565 .
C15 Hf1 C2 125.12(16) . .
C2 Hf1 C2 32.84(16) 7_565 .
C1 Hf1 Sn1 47.00(10) . .
C1 Hf1 Sn1 47.00(10) 7_565 .
Cl1 Hf1 Sn1 136.95(4) . .
C17 Hf1 Sn1 130.05(11) 7_565 .
C17 Hf1 Sn1 130.05(11) . .
C16 Hf1 Sn1 98.00(11) . .
C16 Hf1 Sn1 98.00(11) 7_565 .
C15 Hf1 Sn1 79.66(14) . .
C2 Hf1 Sn1 49.32(8) 7_565 .
C2 Hf1 Sn1 49.32(8) . .
C16 C15 C16 106.7(6) . 7_565
C16 C15 Hf1 73.3(3) . .
C16 C15 Hf1 73.3(3) 7_565 .
C16 C15 H21 126.6 . .
C16 C15 H21 126.6 7_565 .
Hf1 C15 H21 118.8 . .
C17 C16 C15 108.5(4) . .
C17 C16 Hf1 72.8(2) . .
C15 C16 Hf1 74.0(3) . .
C17 C16 H22 125.8 . .
C15 C16 H22 125.8 . .
Hf1 C16 H22 119.3 . .
C16 C17 C17 108.1(3) . 7_565
C16 C17 Hf1 74.8(2) . .
C17 C17 Hf1 73.58(11) 7_565 .
C16 C17 H23 125.9 . .
C17 C17 H23 125.9 7_565 .
Hf1 C17 H23 117.7 . .
C19 C18 H24 109.5 . .
C19 C18 H25 109.5 . .
H24 C18 H25 109.5 . .
C19 C18 H26 109.5 . .
H24 C18 H26 109.5 . .
H25 C18 H26 109.5 . .
C20 C19 C20 117.6(7) . 7_565
C20 C19 C18 121.2(4) . .
C20 C19 C18 121.2(4) 7_565 .
C19 C20 C21 121.1(6) . .
C19 C20 H27 119.4 . .
C21 C20 H27 119.4 . .
C22 C21 C20 120.6(6) . .
C22 C21 H28 119.7 . .
C20 C21 H28 119.7 . .
C21 C22 C21 118.9(8) . 7_565
C21 C22 H29 120.5 . .
C21 C22 H29 120.5 7_565 .

loop_
_geom_bond_atom_site_label_1
_geom_bond_atom_site_label_2
_geom_bond_distance
_geom_bond_site_symmetry_2
Sn1 C1 2.313(4) 7_565
Sn1 C1 2.313(4) .
Sn1 C2 2.451(4) 7_565
Sn1 C2 2.451(4) .
Sn1 Hf1 3.1627(5) .
C1 C2 1.485(5) .
C1 Si1 1.871(4) .
C1 Hf1 2.144(4) .
C2 C2 1.450(7) 7_565
C2 C9 1.501(5) .
C2 Hf1 2.565(4) .
Si1 C4 1.875(4) .
Si1 C3 1.876(4) .
Si1 C5 1.908(4) .
C3 H1 0.9600 .
C3 H2 0.9600 .
C3 H3 0.9600 .
C4 H4 0.9600 .
C4 H5 0.9600 .
C4 H6 0.9600 .
C5 C8 1.519(6) .
C5 C6 1.534(6) .
C5 C7 1.537(6) .
C6 H7 0.9600 .
C6 H8 0.9600 .
C6 H9 0.9600 .
C7 H10 0.9600 .
C7 H11 0.9600 .
C7 H12 0.9600 .
C8 H13 0.9600 .
C8 H14 0.9600 .
C8 H15 0.9600 .
C9 C10 1.386(5) .
C9 C14 1.396(5) .
C10 C11 1.393(5) .
C10 H16 0.9300 .
C11 C12 1.383(6) .
C11 H17 0.9300 .
C12 C13 1.377(6) .
C12 H18 0.9300 .
C13 C14 1.389(6) .
C13 H19 0.9300 .
C14 H20 0.9300 .
Hf1 C1 2.144(4) 7_565
Hf1 Cl1 2.4371(15) .
Hf1 C17 2.478(4) 7_565
Hf1 C17 2.478(4) .
Hf1 C16 2.504(4) .
Hf1 C16 2.504(4) 7_565
Hf1 C15 2.513(6) .
Hf1 C2 2.565(4) 7_565
C15 C16 1.412(6) .
C15 C16 1.413(6) 7_565
C15 H21 0.9300 .
C16 C17 1.391(7) .
C16 H22 0.9300 .
C17 C17 1.401(9) 7_565
C17 H23 0.9300 .
C18 C19 1.520(11) .
C18 H24 0.9600 .
C18 H25 0.9600 .
C18 H26 0.9600 .
C19 C20 1.390(7) .
C19 C20 1.390(7) 7_565
C20 C21 1.388(8) .
C20 H27 0.9300 .
C21 C22 1.378(7) .
C21 H28 0.9300 .
C22 C21 1.378(7) 7_565
C22 H29 0.9300 .
